data_4512345
loop_
_publ_author_name
'Shi, Chao'
'Wei, Bin'
'Zhang, Wen'

_publ_section_title
;
 Toward Understanding the Origin of Structural Phase Transition in
 Guanidinium Pyridinium 1,5-Naphthalenedisulfonate
;
_journal_issue 12
_journal_name_full 'Crystal Growth &amp; Design'
_journal_page_first 6570
_journal_paper_doi 10.1021/cg5014895
_journal_volume 14
_journal_year 2014
_chemical_formula_moiety 'C10 H6 O6 S2, C5 H6 N, C H6 N3'
_chemical_formula_sum 'C16 H18 N4 O6 S2'
_chemical_formula_weight 426.46
_chemical_name_systematic
; 
 ? 
;
_space_group_IT_number 2
_symmetry_cell_setting triclinic
_symmetry_space_group_name_Hall '-P 1'
_symmetry_space_group_name_H-M 'P -1'
_atom_sites_solution_hydrogens geom
_atom_sites_solution_primary direct
_atom_sites_solution_secondary difmap
_audit_creation_method SHELXL-97
_cell_angle_alpha 92.277(10)
_cell_angle_beta 99.815(18)
_cell_angle_gamma 90.533(15)
_cell_formula_units_Z 2
_cell_length_a 8.030(7)
_cell_length_b 8.179(7)
_cell_length_c 14.136(14)
_cell_measurement_reflns_used 2450
_cell_measurement_temperature 203(2)
_cell_measurement_theta_max 27.5554
_cell_measurement_theta_min 2.4926
_cell_volume 914.0(14)
_computing_cell_refinement 'CrystalClear (Rigaku Inc., 2008)'
_computing_data_collection 'CrystalClear (Rigaku Inc., 2008)'
_computing_data_reduction 'CrystalClear (Rigaku Inc., 2008)'
_computing_molecular_graphics 'DIAMOND (Brandenburg & Putz, 2005)'
_computing_publication_material 'SHELXL-97 (Sheldrick, 2008)'
_computing_structure_refinement 'SHELXL-97 (Sheldrick, 1997)'
_computing_structure_solution 'SHELXS-97 (Sheldrick, 1990)'
_diffrn_ambient_temperature 203(2)
_diffrn_measured_fraction_theta_full 0.983
_diffrn_measured_fraction_theta_max 0.983
_diffrn_measurement_device_type 'Rigaku, SCXmini'
_diffrn_measurement_method '\w scans'
_diffrn_radiation_monochromator graphite
_diffrn_radiation_source 'fine-focus sealed tube'
_diffrn_radiation_type MoK\a
_diffrn_radiation_wavelength 0.71073
_diffrn_reflns_av_R_equivalents 0.0423
_diffrn_reflns_av_sigmaI/netI 0.0721
_diffrn_reflns_limit_h_max 10
_diffrn_reflns_limit_h_min -10
_diffrn_reflns_limit_k_max 10
_diffrn_reflns_limit_k_min -10
_diffrn_reflns_limit_l_max 18
_diffrn_reflns_limit_l_min -18
_diffrn_reflns_number 9777
_diffrn_reflns_theta_full 27.35
_diffrn_reflns_theta_max 27.35
_diffrn_reflns_theta_min 2.49
_diffrn_standards_decay_% 0
_diffrn_standards_interval_count 180
_diffrn_standards_interval_time 9
_diffrn_standards_number 3
_exptl_absorpt_coefficient_mu 0.335
_exptl_absorpt_correction_T_max 0.910
_exptl_absorpt_correction_T_min 0.892
_exptl_absorpt_correction_type multi-scan
_exptl_absorpt_process_details 'CrystalClear (Rigaku Inc., 2008)'
_exptl_crystal_colour colourless
_exptl_crystal_density_diffrn 1.550
_exptl_crystal_density_method 'not measured'
_exptl_crystal_description block
_exptl_crystal_F_000 444
_exptl_crystal_size_max 0.34
_exptl_crystal_size_mid 0.30
_exptl_crystal_size_min 0.28
_refine_diff_density_max 0.346
_refine_diff_density_min -0.552
_refine_diff_density_rms 0.080
_refine_ls_extinction_method none
_refine_ls_goodness_of_fit_ref 0.978
_refine_ls_hydrogen_treatment mixed
_refine_ls_matrix_type full
_refine_ls_number_parameters 253
_refine_ls_number_reflns 4080
_refine_ls_number_restraints 0
_refine_ls_restrained_S_all 0.978
_refine_ls_R_factor_all 0.0659
_refine_ls_R_factor_gt 0.0448
_refine_ls_shift/su_max 0.001
_refine_ls_shift/su_mean 0.000
_refine_ls_structure_factor_coef Fsqd
_refine_ls_weighting_details 'calc w=1/[\s^2^(Fo^2^)+(0.0617P)^2^+0.0000P] where P=(Fo^2^+2Fc^2^)/3'
_refine_ls_weighting_scheme calc
_refine_ls_wR_factor_gt 0.1061
_refine_ls_wR_factor_ref 0.1277
_reflns_number_gt 2820
_reflns_number_total 4148
_reflns_threshold_expression >2sigma(I)
_cod_data_source_file cg5014895_si_003.cif
_cod_data_source_block 10-203K
_cod_depositor_comments
;
The following automatic conversions were performed:

'_exptl_absorpt_correction_type' value 'Multi-scan' changed to
'multi-scan' according to
/home/saulius/struct/COD-crude-data--automatic-downloads/rss-feeds/ACS/lib/dictionaries/cif_core.dic
dictionary named 'cif_core.dic' version 2.4.2 from 2011-04-26.

Automatic conversion script
Id: cif_fix_values 2935 2014-11-11 08:27:57Z andrius 

 Adding full bibliography for 4512336--4512373.cif.
;
_cod_database_code 4512345

loop_
_symmetry_equiv_pos_as_xyz
'x, y, z'
'-x, -y, -z'

loop_
_atom_site_label
_atom_site_type_symbol
_atom_site_fract_x
_atom_site_fract_y
_atom_site_fract_z
_atom_site_U_iso_or_equiv
_atom_site_adp_type
_atom_site_occupancy
_atom_site_symmetry_multiplicity
_atom_site_calc_flag
_atom_site_refinement_flags
C1 C 0.1776(4) 0.7747(4) 0.3480(2) 0.0376(7) Uani 1 1 d .
H1 H 0.2144 0.7290 0.4069 0.045 Uiso 1 1 calc R
C2 C 0.2099(4) 0.7000(4) 0.2648(2) 0.0412(8) Uani 1 1 d .
H2 H 0.2725 0.6047 0.2670 0.049 Uiso 1 1 calc R
C3 C 0.1503(4) 0.7654(4) 0.1791(2) 0.0466(8) Uani 1 1 d .
H3 H 0.1718 0.7140 0.1227 0.056 Uiso 1 1 calc R
C4 C 0.0575(4) 0.9083(4) 0.1747(2) 0.0455(8) Uani 1 1 d .
H4 H 0.0139 0.9522 0.1161 0.055 Uiso 1 1 calc R
C5 C 0.0323(4) 0.9822(4) 0.2599(2) 0.0412(8) Uani 1 1 d .
H5 H -0.0265 1.0796 0.2596 0.049 Uiso 1 1 calc R
C6 C 0.4041(3) 0.1277(3) 0.09073(17) 0.0223(5) Uani 1 1 d .
C7 C 0.4672(3) 0.0536(3) 0.17441(18) 0.0278(6) Uani 1 1 d .
H7 H 0.4388 0.0930 0.2321 0.033 Uiso 1 1 calc R
C8 C 0.5750(4) -0.0820(3) 0.17394(19) 0.0299(6) Uani 1 1 d .
H8 H 0.6175 -0.1311 0.2311 0.036 Uiso 1 1 calc R
C9 C 0.3828(3) 0.1412(3) -0.08844(19) 0.0274(6) Uani 1 1 d .
H9 H 0.3121 0.2307 -0.0888 0.033 Uiso 1 1 calc R
C10 C 0.4447(3) 0.0690(3) -0.00045(18) 0.0227(5) Uani 1 1 d .
C11 C 0.3859(3) 0.2001(3) 0.47997(17) 0.0222(5) Uani 1 1 d .
C12 C 0.4872(3) 0.2800(3) 0.42618(18) 0.0259(6) Uani 1 1 d .
H12 H 0.4604 0.3848 0.4059 0.031 Uiso 1 1 calc R
C13 C 0.6315(3) 0.2026(3) 0.40206(19) 0.0288(6) Uani 1 1 d .
H13 H 0.7002 0.2580 0.3668 0.035 Uiso 1 1 calc R
C14 C 0.3282(3) -0.0482(3) 0.57047(18) 0.0247(6) Uani 1 1 d .
H14 H 0.2345 0.0014 0.5891 0.030 Uiso 1 1 calc R
C15 C 0.4272(3) 0.0392(3) 0.51352(16) 0.0193(5) Uani 1 1 d .
C16 C 0.8007(3) 0.4297(3) 0.19200(18) 0.0235(6) Uani 1 1 d .
N1 N 0.0920(3) 0.9149(3) 0.34298(18) 0.0427(7) Uani 1 1 d .
H1A H 0.0748 0.9633 0.3955 0.051 Uiso 1 1 calc R
N2 N 0.9327(3) 0.4068(3) 0.26001(16) 0.0310(5) Uani 1 1 d .
H2A H 0.9294 0.4375 0.3185 0.037 Uiso 1 1 calc R
H2B H 1.0217 0.3611 0.2457 0.037 Uiso 1 1 calc R
N3 N 0.8037(3) 0.3776(3) 0.10148(15) 0.0333(6) Uani 1 1 d .
H3A H 0.8915 0.3292 0.0874 0.040 Uiso 1 1 calc R
H3B H 0.7180 0.3926 0.0574 0.040 Uiso 1 1 calc R
N4 N 0.6626(3) 0.5003(3) 0.21392(16) 0.0291(5) Uani 1 1 d .
H4A H 0.6590 0.5312 0.2724 0.035 Uiso 1 1 calc R
H4B H 0.5771 0.5150 0.1696 0.035 Uiso 1 1 calc R
O1 O 0.1099(2) 0.2619(2) 0.03355(13) 0.0324(5) Uani 1 1 d .
O2 O 0.3607(2) 0.4404(2) 0.06673(13) 0.0295(4) Uani 1 1 d .
O3 O 0.2504(2) 0.3180(2) 0.19813(13) 0.0315(5) Uani 1 1 d .
O4 O 0.1855(2) 0.4484(2) 0.44964(14) 0.0345(5) Uani 1 1 d .
O5 O 0.2227(2) 0.3326(2) 0.60797(13) 0.0348(5) Uani 1 1 d .
O6 O 0.0583(2) 0.1828(2) 0.47064(13) 0.0291(4) Uani 1 1 d .
S1 S 0.26988(8) 0.29980(8) 0.09770(5) 0.02433(18) Uani 1 1 d .
S2 S 0.19826(8) 0.30131(8) 0.50365(4) 0.02358(17) Uani 1 1 d .

loop_
_atom_site_aniso_label
_atom_site_aniso_U_11
_atom_site_aniso_U_22
_atom_site_aniso_U_33
_atom_site_aniso_U_23
_atom_site_aniso_U_13
_atom_site_aniso_U_12
C1 0.0380(17) 0.0413(18) 0.0320(16) 0.0040(13) 0.0017(13) -0.0007(14)
C2 0.0384(18) 0.0299(16) 0.054(2) -0.0104(14) 0.0075(16) 0.0038(13)
C3 0.051(2) 0.057(2) 0.0340(18) -0.0150(15) 0.0188(16) -0.0027(17)
C4 0.048(2) 0.049(2) 0.0387(18) 0.0098(15) 0.0053(15) -0.0087(16)
C5 0.0317(17) 0.0322(17) 0.057(2) -0.0038(15) 0.0023(15) 0.0048(13)
C6 0.0210(13) 0.0239(13) 0.0220(13) -0.0030(10) 0.0043(10) 0.0029(10)
C7 0.0277(15) 0.0327(15) 0.0242(14) -0.0042(11) 0.0089(11) 0.0056(12)
C8 0.0340(15) 0.0346(16) 0.0215(13) 0.0023(11) 0.0049(12) 0.0104(12)
C9 0.0281(14) 0.0262(14) 0.0288(14) 0.0001(11) 0.0070(12) 0.0093(11)
C10 0.0216(13) 0.0230(14) 0.0242(13) -0.0032(10) 0.0064(10) 0.0014(10)
C11 0.0204(13) 0.0238(13) 0.0220(13) -0.0019(10) 0.0028(10) 0.0020(10)
C12 0.0271(14) 0.0253(14) 0.0252(14) 0.0046(10) 0.0029(11) 0.0021(11)
C13 0.0254(14) 0.0347(16) 0.0289(14) 0.0072(12) 0.0109(12) -0.0006(12)
C14 0.0193(13) 0.0311(15) 0.0257(13) 0.0005(11) 0.0095(11) 0.0027(11)
C15 0.0185(12) 0.0242(13) 0.0145(11) -0.0028(9) 0.0017(9) 0.0006(10)
C16 0.0251(14) 0.0218(13) 0.0238(13) 0.0015(10) 0.0049(11) -0.0004(10)
N1 0.0315(14) 0.0567(18) 0.0395(15) -0.0213(13) 0.0105(12) 0.0014(12)
N2 0.0226(12) 0.0453(15) 0.0254(12) 0.0015(10) 0.0048(10) 0.0058(10)
N3 0.0287(13) 0.0482(15) 0.0217(12) -0.0045(10) 0.0013(10) 0.0125(11)
N4 0.0250(12) 0.0351(13) 0.0268(12) -0.0047(10) 0.0046(10) 0.0059(10)
O1 0.0219(10) 0.0427(12) 0.0302(11) -0.0104(9) 0.0003(8) 0.0065(8)
O2 0.0314(11) 0.0260(10) 0.0311(10) 0.0003(8) 0.0055(8) 0.0043(8)
O3 0.0355(11) 0.0358(11) 0.0248(10) -0.0063(8) 0.0106(8) 0.0105(9)
O4 0.0356(11) 0.0284(11) 0.0401(12) 0.0045(9) 0.0071(9) 0.0107(9)
O5 0.0378(12) 0.0454(12) 0.0204(10) -0.0110(8) 0.0049(8) 0.0092(9)
O6 0.0192(9) 0.0316(11) 0.0354(11) -0.0093(8) 0.0041(8) 0.0020(8)
S1 0.0227(3) 0.0265(4) 0.0239(3) -0.0052(3) 0.0053(3) 0.0063(3)
S2 0.0227(3) 0.0246(4) 0.0232(3) -0.0048(2) 0.0044(3) 0.0052(3)

loop_
_atom_type_symbol
_atom_type_description
_atom_type_scat_dispersion_real
_atom_type_scat_dispersion_imag
_atom_type_scat_source
C C 0.0033 0.0016 'International Tables Vol C Tables 4.2.6.8 and 6.1.1.4'
H H 0.0000 0.0000 'International Tables Vol C Tables 4.2.6.8 and 6.1.1.4'
N N 0.0061 0.0033 'International Tables Vol C Tables 4.2.6.8 and 6.1.1.4'
O O 0.0106 0.0060 'International Tables Vol C Tables 4.2.6.8 and 6.1.1.4'
S S 0.1246 0.1234 'International Tables Vol C Tables 4.2.6.8 and 6.1.1.4'

loop_
_geom_angle_atom_site_label_1
_geom_angle_atom_site_label_2
_geom_angle_atom_site_label_3
_geom_angle
_geom_angle_site_symmetry_1
_geom_angle_site_symmetry_3
N1 C1 C2 118.9(3) . .
N1 C1 H1 120.6 . .
C2 C1 H1 120.6 . .
C3 C2 C1 119.8(3) . .
C3 C2 H2 120.1 . .
C1 C2 H2 120.1 . .
C2 C3 C4 120.7(3) . .
C2 C3 H3 119.6 . .
C4 C3 H3 119.6 . .
C5 C4 C3 117.6(3) . .
C5 C4 H4 121.2 . .
C3 C4 H4 121.2 . .
N1 C5 C4 120.3(3) . .
N1 C5 H5 119.9 . .
C4 C5 H5 119.9 . .
C7 C6 C10 121.2(2) . .
C7 C6 S1 117.94(19) . .
C10 C6 S1 120.89(19) . .
C6 C7 C8 120.7(2) . .
C6 C7 H7 119.6 . .
C8 C7 H7 119.6 . .
C9 C8 C7 119.8(2) 2_655 .
C9 C8 H8 120.1 2_655 .
C7 C8 H8 120.1 . .
C8 C9 C10 121.5(2) 2_655 .
C8 C9 H9 119.2 2_655 .
C10 C9 H9 119.2 . .
C9 C10 C10 119.4(3) . 2_655
C9 C10 C6 123.2(2) . .
C10 C10 C6 117.4(3) 2_655 .
C12 C11 C15 120.8(2) . .
C12 C11 S2 117.9(2) . .
C15 C11 S2 121.33(19) . .
C11 C12 C13 120.0(2) . .
C11 C12 H12 120.0 . .
C13 C12 H12 120.0 . .
C14 C13 C12 121.1(2) 2_656 .
C14 C13 H13 119.4 2_656 .
C12 C13 H13 119.4 . .
C13 C14 C15 121.2(2) 2_656 .
C13 C14 H14 119.4 2_656 .
C15 C14 H14 119.4 . .
C14 C15 C15 118.4(3) . 2_656
C14 C15 C11 123.1(2) . .
C15 C15 C11 118.4(3) 2_656 .
N2 C16 N4 120.2(2) . .
N2 C16 N3 120.1(2) . .
N4 C16 N3 119.7(2) . .
C5 N1 C1 122.6(3) . .
C5 N1 H1A 118.7 . .
C1 N1 H1A 118.7 . .
C16 N2 H2A 120.0 . .
C16 N2 H2B 120.0 . .
H2A N2 H2B 120.0 . .
C16 N3 H3A 120.0 . .
C16 N3 H3B 120.0 . .
H3A N3 H3B 120.0 . .
C16 N4 H4A 120.0 . .
C16 N4 H4B 120.0 . .
H4A N4 H4B 120.0 . .
O3 S1 O1 112.69(13) . .
O3 S1 O2 112.24(11) . .
O1 S1 O2 112.52(12) . .
O3 S1 C6 105.68(11) . .
O1 S1 C6 107.29(12) . .
O2 S1 C6 105.81(13) . .
O4 S2 O5 113.69(12) . .
O4 S2 O6 113.28(12) . .
O5 S2 O6 111.44(12) . .
O4 S2 C11 106.31(12) . .
O5 S2 C11 106.01(11) . .
O6 S2 C11 105.32(13) . .

loop_
_geom_bond_atom_site_label_1
_geom_bond_atom_site_label_2
_geom_bond_distance
_geom_bond_site_symmetry_2
C1 N1 1.340(4) .
C1 C2 1.368(4) .
C1 H1 0.9300 .
C2 C3 1.357(4) .
C2 H2 0.9300 .
C3 C4 1.390(5) .
C3 H3 0.9300 .
C4 C5 1.372(4) .
C4 H4 0.9300 .
C5 N1 1.333(4) .
C5 H5 0.9300 .
C6 C7 1.372(4) .
C6 C10 1.447(3) .
C6 S1 1.790(3) .
C7 C8 1.414(4) .
C7 H7 0.9300 .
C8 C9 1.381(4) 2_655
C8 H8 0.9300 .
C9 C8 1.381(4) 2_655
C9 C10 1.413(4) .
C9 H9 0.9300 .
C10 C10 1.443(5) 2_655
C11 C12 1.381(4) .
C11 C15 1.440(4) .
C11 S2 1.800(3) .
C12 C13 1.410(4) .
C12 H12 0.9300 .
C13 C14 1.362(4) 2_656
C13 H13 0.9300 .
C14 C13 1.362(4) 2_656
C14 C15 1.430(3) .
C14 H14 0.9300 .
C15 C15 1.438(5) 2_656
C16 N2 1.324(3) .
C16 N4 1.332(3) .
C16 N3 1.337(3) .
N1 H1A 0.8600 .
N2 H2A 0.8600 .
N2 H2B 0.8600 .
N3 H3A 0.8600 .
N3 H3B 0.8600 .
N4 H4A 0.8600 .
N4 H4B 0.8600 .
O1 S1 1.463(2) .
O2 S1 1.476(2) .
O3 S1 1.457(2) .
O4 S2 1.446(2) .
O5 S2 1.466(2) .
O6 S2 1.478(2) .

loop_
_geom_hbond_atom_site_label_D
_geom_hbond_atom_site_label_H
_geom_hbond_atom_site_label_A
_geom_hbond_distance_DH
_geom_hbond_distance_HA
_geom_hbond_distance_DA
_geom_hbond_angle_DHA
_geom_hbond_site_symmetry_A
N4 H4A O5 0.86 2.07 2.823(4) 145.7 2_666
N3 H3B O2 0.86 2.27 2.976(3) 139.0 2_665
N3 H3A S1 0.86 3.03 3.812(4) 152.2 1_655
N3 H3A O1 0.86 2.10 2.939(4) 166.0 1_655
N2 H2B O3 0.86 2.09 2.924(4) 163.4 1_655
N2 H2A O5 0.86 2.53 3.180(3) 132.5 2_666
N2 H2A O4 0.86 2.52 3.079(4) 123.4 1_655
N1 H1A O6 0.86 2.65 3.205(4) 123.8 2_566
N1 H1A O6 0.86 2.07 2.828(3) 147.2 1_565
N4 H4B S1 0.86 3.02 3.641(3) 130.5 .
N4 H4B O2 0.86 2.13 2.937(3) 155.1 .
